data_4128752
loop_
_publ_author_name
'Schuppe, Alexander W.'
'Zhao, Yizhou'
'Liu, Yannan'
'Newhouse, Timothy R.'

_publ_section_title
;
 Total Synthesis of (+)-Granatumine A and Related Bislactone Limonoid
 Alkaloids via a Pyran to Pyridine Interconversion.
;
_journal_issue 23
_journal_name_full 'Journal of the American Chemical Society'
_journal_page_first 9191
_journal_page_last 9196
_journal_paper_doi 10.1021/jacs.9b04508
_journal_volume 141
_journal_year 2019
_chemical_absolute_configuration ad
_chemical_formula_moiety 'C11 H14 O4, 0.5(C H Cl3), 0.5(H2 O)'
_chemical_formula_sum 'C11.5 H15.5 Cl1.5 O4.5'
_chemical_formula_weight 278.91
_space_group_crystal_system orthorhombic
_space_group_IT_number 19
_space_group_name_Hall 'P 2ac 2ab'
_space_group_name_H-M_alt 'P 21 21 21'
_atom_sites_solution_hydrogens mixed
_atom_sites_solution_primary SHELXT
_atom_sites_solution_secondary difmap
_audit_creation_method SHELXL-2014/7
_cell_angle_alpha 90
_cell_angle_beta 90
_cell_angle_gamma 90
_cell_formula_units_Z 8
_cell_length_a 9.1874(2)
_cell_length_b 13.9904(2)
_cell_length_c 20.1638(3)
_cell_measurement_reflns_used 46851
_cell_measurement_temperature 93(2)
_cell_measurement_theta_max 66.3670
_cell_measurement_theta_min 3.1910
_cell_volume 2591.76(8)
_computing_cell_refinement 'CrysAlisPro 1.171.39.16b (Rigaku OD, 2015)'
_computing_data_collection 'CrysAlisPro 1.171.39.16b (Rigaku OD, 2015)'
_computing_data_reduction 'CrysAlisPro 1.171.39.16b (Rigaku OD, 2015)'
_computing_molecular_graphics 'Olex2 (Dolomanov et al., 2009)'
_computing_publication_material 'CIFTAB-2014/2 (Sheldrick, 2014)'
_computing_structure_refinement 'SHELXL-2014/7 (Sheldrick, 2014)'
_computing_structure_solution 'SHELXT-2014/5 (Sheldrick, 2014)'
_diffrn_ambient_temperature 93(2)
_diffrn_detector_area_resol_mean 22.2
_diffrn_measured_fraction_theta_full 0.993
_diffrn_measured_fraction_theta_max 0.992
_diffrn_measurement_device_type 'Rigaku Saturn 944+ CCD'
_diffrn_measurement_method \w
_diffrn_radiation_type CuK\a
_diffrn_radiation_wavelength 1.54184
_diffrn_reflns_av_R_equivalents 0.0534
_diffrn_reflns_av_unetI/netI 0.0156
_diffrn_reflns_Laue_measured_fraction_full 0.993
_diffrn_reflns_Laue_measured_fraction_max 0.992
_diffrn_reflns_limit_h_max 10
_diffrn_reflns_limit_h_min -10
_diffrn_reflns_limit_k_max 16
_diffrn_reflns_limit_k_min -16
_diffrn_reflns_limit_l_max 24
_diffrn_reflns_limit_l_min -23
_diffrn_reflns_number 90384
_diffrn_reflns_point_group_measured_fraction_full 0.995
_diffrn_reflns_point_group_measured_fraction_max 0.995
_diffrn_reflns_theta_full 66.790
_diffrn_reflns_theta_max 66.790
_diffrn_reflns_theta_min 3.846
_diffrn_source 'microfocus rotating anode'
_exptl_absorpt_coefficient_mu 3.634
_exptl_absorpt_correction_T_max 1.00000
_exptl_absorpt_correction_T_min 0.82031
_exptl_absorpt_correction_type multi-scan
_exptl_absorpt_process_details
; 
CrysAlisPro 1.171.39.16b (Rigaku Oxford Diffraction, 2015) 
Empirical absorption correction using spherical harmonics, 
 implemented in SCALE3 ABSPACK scaling algorithm. 
;
_exptl_crystal_colour colorless
_exptl_crystal_density_diffrn 1.430
_exptl_crystal_description plate
_exptl_crystal_F_000 1168
_exptl_crystal_size_max 0.200
_exptl_crystal_size_mid 0.200
_exptl_crystal_size_min 0.080
_refine_diff_density_max 0.337
_refine_diff_density_min -0.288
_refine_diff_density_rms 0.042
_refine_ls_abs_structure_details
; 
 Flack x determined using 1790 quotients [(I+)-(I-)]/[(I+)+(I-)] 
 (Parsons, Flack and Wagner, Acta Cryst. B69 (2013) 249-259). 
;
_refine_ls_abs_structure_Flack 0.000(4)
_refine_ls_extinction_method none
_refine_ls_goodness_of_fit_ref 1.053
_refine_ls_hydrogen_treatment mixed
_refine_ls_matrix_type full
_refine_ls_number_parameters 338
_refine_ls_number_reflns 4568
_refine_ls_number_restraints 1
_refine_ls_restrained_S_all 1.053
_refine_ls_R_factor_all 0.0353
_refine_ls_R_factor_gt 0.0329
_refine_ls_shift/su_max 0.000
_refine_ls_shift/su_mean 0.000
_refine_ls_structure_factor_coef Fsqd
_refine_ls_weighting_details 'w=1/[\s^2^(Fo^2^)+(0.0472P)^2^+0.9497P] where P=(Fo^2^+2Fc^2^)/3'
_refine_ls_weighting_scheme calc
_refine_ls_wR_factor_gt 0.0827
_refine_ls_wR_factor_ref 0.0842
_reflns_Friedel_coverage 0.761
_reflns_Friedel_fraction_full 0.998
_reflns_Friedel_fraction_max 0.998
_reflns_number_gt 4339
_reflns_number_total 4568
_reflns_threshold_expression 'I > 2\s(I)'
_cod_data_source_file ja9b04508_si_003.cif
_cod_data_source_block 007a-18052
_cod_original_formula_sum 'C11.50 H15.50 Cl1.50 O4.50'
_cod_database_code 4128752
_shelx_shelxl_version_number 2014/7
_shelx_space_group_comment
; 
The symmetry employed for this shelxl refinement is uniquely defined 
by the following loop, which should always be used as a source of 
symmetry information in preference to the above space-group names. 
They are only intended as comments. 
;
_shelx_estimated_absorpt_t_min 0.530
_shelx_estimated_absorpt_t_max 0.760

loop_
_space_group_symop_operation_xyz
'x, y, z'
'-x+1/2, -y, z+1/2'
'-x, y+1/2, -z+1/2'
'x+1/2, -y+1/2, -z'

loop_
_atom_site_label
_atom_site_type_symbol
_atom_site_fract_x
_atom_site_fract_y
_atom_site_fract_z
_atom_site_U_iso_or_equiv
_atom_site_adp_type
_atom_site_occupancy
_atom_site_site_symmetry_order
_atom_site_calc_flag
_atom_site_refinement_flags_posn
_atom_site_refinement_flags_adp
Cl1 Cl 0.87805(12) 0.25685(7) 0.14084(5) 0.0601(3) Uani 1 1 d . .
Cl2 Cl 0.70771(12) 0.17680(6) 0.24828(4) 0.0536(2) Uani 1 1 d . .
Cl3 Cl 0.79507(10) 0.05706(6) 0.13925(4) 0.0481(2) Uani 1 1 d . .
C24 C 0.8443(4) 0.1550(2) 0.18989(18) 0.0421(8) Uani 1 1 d . .
H24 H 0.9358 0.1382 0.2141 0.051 Uiso 1 1 calc R U
O1 O 0.3922(3) 0.45129(15) 0.51245(11) 0.0378(5) Uani 1 1 d . .
O2 O 0.2719(3) 0.36252(16) 0.43899(12) 0.0495(6) Uani 1 1 d . .
O3 O 0.0049(3) 0.70758(16) 0.56086(12) 0.0418(6) Uani 1 1 d . .
O4 O 0.4911(2) 0.63381(16) 0.50518(12) 0.0376(5) Uani 1 1 d . .
H4 H 0.490(6) 0.693(4) 0.488(3) 0.080(16) Uiso 1 1 d . .
C1 C 0.4780(4) 0.5050(2) 0.61744(19) 0.0440(8) Uani 1 1 d . .
H1A H 0.4766 0.4389 0.6336 0.066 Uiso 1 1 calc R U
H1B H 0.4623 0.5488 0.6547 0.066 Uiso 1 1 calc R U
H1C H 0.5725 0.5185 0.5969 0.066 Uiso 1 1 calc R U
C3 C 0.3589(4) 0.5185(2) 0.56687(16) 0.0325(7) Uani 1 1 d . .
C4 C 0.3631(4) 0.6170(2) 0.53425(15) 0.0311(6) Uani 1 1 d . .
C5 C 0.2485(3) 0.6770(2) 0.53309(14) 0.0306(6) Uani 1 1 d . .
H5 H 0.2561 0.7347 0.5085 0.037 Uiso 1 1 calc R U
C6 C 0.1153(4) 0.6571(2) 0.56758(15) 0.0327(7) Uani 1 1 d . .
C7 C 0.1136(4) 0.5748(2) 0.61696(15) 0.0345(7) Uani 1 1 d . .
C8 C 0.2036(4) 0.4913(2) 0.58937(15) 0.0318(6) Uani 1 1 d . .
H8 H 0.2116 0.4413 0.6246 0.038 Uiso 1 1 calc R U
C9 C 0.1394(4) 0.4450(2) 0.52718(16) 0.0362(7) Uani 1 1 d . .
H9A H 0.0773 0.3898 0.5391 0.043 Uiso 1 1 calc R U
H9B H 0.0803 0.4916 0.5019 0.043 Uiso 1 1 calc R U
C10 C 0.2682(4) 0.4133(2) 0.48755(16) 0.0374(7) Uani 1 1 d . .
C11 C -0.0443(4) 0.5414(2) 0.63035(19) 0.0453(8) Uani 1 1 d . .
H11A H -0.0984 0.5928 0.6523 0.068 Uiso 1 1 calc R U
H11B H -0.0427 0.4848 0.6590 0.068 Uiso 1 1 calc R U
H11C H -0.0916 0.5254 0.5882 0.068 Uiso 1 1 calc R U
C12 C 0.1778(4) 0.6140(2) 0.68255(16) 0.0429(8) Uani 1 1 d . .
H12A H 0.2736 0.6422 0.6739 0.064 Uiso 1 1 calc R U
H12B H 0.1877 0.5617 0.7146 0.064 Uiso 1 1 calc R U
H12C H 0.1127 0.6630 0.7006 0.064 Uiso 1 1 calc R U
O5 O 0.6407(3) 0.26505(14) 0.40513(11) 0.0371(5) Uani 1 1 d . .
O6 O 0.4497(3) 0.21941(17) 0.34588(13) 0.0474(6) Uani 1 1 d . .
O7 O 0.8835(3) 0.53469(15) 0.26451(11) 0.0383(5) Uani 1 1 d . .
O8 O 0.9339(3) 0.25196(16) 0.38898(13) 0.0431(6) Uani 1 1 d . .
H8A H 1.021(7) 0.239(4) 0.361(3) 0.092(18) Uiso 1 1 d . .
C13 C 0.7621(4) 0.3551(2) 0.48881(16) 0.0425(8) Uani 1 1 d . .
H13A H 0.6699 0.3515 0.5131 0.064 Uiso 1 1 calc R U
H13B H 0.8115 0.4152 0.4996 0.064 Uiso 1 1 calc R U
H13C H 0.8243 0.3012 0.5015 0.064 Uiso 1 1 calc R U
C14 C 0.7322(4) 0.35102(19) 0.41469(15) 0.0317(7) Uani 1 1 d . .
C15 C 0.8678(4) 0.3337(2) 0.37328(16) 0.0340(7) Uani 1 1 d . .
C16 C 0.9136(4) 0.3939(2) 0.32567(17) 0.0351(7) Uani 1 1 d . .
H16 H 0.9963 0.3763 0.3001 0.042 Uiso 1 1 calc R U
C17 C 0.8431(3) 0.4844(2) 0.31135(15) 0.0312(7) Uani 1 1 d . .
C18 C 0.7260(3) 0.5193(2) 0.35917(15) 0.0303(6) Uani 1 1 d . .
C19 C 0.6392(4) 0.4339(2) 0.38715(15) 0.0304(6) Uani 1 1 d . .
H19 H 0.5762 0.4581 0.4239 0.037 Uiso 1 1 calc R U
C20 C 0.5410(4) 0.3832(2) 0.33678(16) 0.0363(7) Uani 1 1 d . .
H20A H 0.4431 0.4128 0.3357 0.044 Uiso 1 1 calc R U
H20B H 0.5838 0.3859 0.2918 0.044 Uiso 1 1 calc R U
C21 C 0.5328(4) 0.2826(2) 0.36102(17) 0.0377(7) Uani 1 1 d . .
C22 C 0.6215(4) 0.5893(2) 0.32503(17) 0.0395(7) Uani 1 1 d . .
H22A H 0.6748 0.6471 0.3121 0.059 Uiso 1 1 calc R U
H22B H 0.5430 0.6065 0.3557 0.059 Uiso 1 1 calc R U
H22C H 0.5801 0.5592 0.2855 0.059 Uiso 1 1 calc R U
C23 C 0.8064(4) 0.5728(2) 0.41517(16) 0.0375(7) Uani 1 1 d . .
H23A H 0.8838 0.5320 0.4330 0.056 Uiso 1 1 calc R U
H23B H 0.7374 0.5885 0.4506 0.056 Uiso 1 1 calc R U
H23C H 0.8489 0.6317 0.3975 0.056 Uiso 1 1 calc R U
O9 O 1.1529(3) 0.20918(18) 0.30884(14) 0.0464(6) Uani 1 1 d D .
H9C H 1.240(4) 0.222(4) 0.318(3) 0.077(17) Uiso 1 1 d D .
H9D H 1.152(6) 0.157(3) 0.290(3) 0.073(16) Uiso 1 1 d D .

loop_
_atom_site_aniso_label
_atom_site_aniso_U_11
_atom_site_aniso_U_22
_atom_site_aniso_U_33
_atom_site_aniso_U_23
_atom_site_aniso_U_13
_atom_site_aniso_U_12
Cl1 0.0692(7) 0.0448(5) 0.0662(6) 0.0127(4) 0.0086(5) -0.0054(4)
Cl2 0.0690(6) 0.0468(4) 0.0451(5) -0.0156(4) 0.0152(5) -0.0083(4)
Cl3 0.0529(5) 0.0453(4) 0.0462(5) -0.0173(4) 0.0057(4) -0.0022(4)
C24 0.048(2) 0.0358(17) 0.0425(19) -0.0042(14) -0.0001(15) 0.0004(14)
O1 0.0460(13) 0.0288(11) 0.0386(12) -0.0014(9) 0.0045(10) 0.0055(10)
O2 0.0802(19) 0.0299(11) 0.0383(13) -0.0039(10) 0.0069(13) -0.0003(12)
O3 0.0418(14) 0.0352(12) 0.0483(14) 0.0069(10) 0.0037(10) 0.0081(10)
O4 0.0357(12) 0.0312(11) 0.0461(13) 0.0059(10) 0.0052(10) 0.0001(9)
C1 0.044(2) 0.0385(18) 0.049(2) 0.0065(15) -0.0121(16) 0.0036(15)
C3 0.0390(17) 0.0247(13) 0.0339(16) 0.0019(12) -0.0003(13) 0.0031(13)
C4 0.0397(17) 0.0262(14) 0.0273(15) 0.0013(11) -0.0009(13) -0.0019(13)
C5 0.0396(17) 0.0219(13) 0.0304(15) 0.0034(12) 0.0001(12) 0.0008(12)
C6 0.0410(19) 0.0257(14) 0.0314(15) -0.0005(12) 0.0005(13) 0.0019(13)
C7 0.0449(19) 0.0283(15) 0.0304(16) 0.0034(12) 0.0048(14) -0.0001(14)
C8 0.0414(18) 0.0252(14) 0.0289(14) 0.0048(11) 0.0037(14) 0.0014(13)
C9 0.0476(18) 0.0267(14) 0.0343(16) 0.0034(12) 0.0006(14) -0.0025(14)
C10 0.055(2) 0.0230(14) 0.0338(17) 0.0037(12) 0.0024(15) 0.0002(13)
C11 0.0454(19) 0.0382(18) 0.052(2) 0.0067(15) 0.0142(17) -0.0005(15)
C12 0.064(2) 0.0358(18) 0.0291(16) -0.0005(13) 0.0029(15) 0.0057(16)
O5 0.0441(13) 0.0255(10) 0.0416(12) -0.0010(9) 0.0002(10) -0.0092(9)
O6 0.0439(14) 0.0374(12) 0.0608(16) -0.0182(11) 0.0057(12) -0.0099(11)
O7 0.0448(13) 0.0342(11) 0.0358(12) 0.0050(9) 0.0060(10) 0.0010(10)
O8 0.0488(14) 0.0247(10) 0.0559(14) 0.0035(10) 0.0005(12) 0.0035(10)
C13 0.059(2) 0.0359(17) 0.0326(17) 0.0012(13) -0.0049(15) -0.0061(15)
C14 0.0394(18) 0.0221(13) 0.0336(16) -0.0007(11) -0.0003(13) -0.0070(12)
C15 0.0394(17) 0.0236(14) 0.0391(17) -0.0020(12) -0.0055(14) -0.0002(12)
C16 0.0381(18) 0.0243(15) 0.0428(18) -0.0019(13) 0.0032(14) 0.0027(12)
C17 0.0334(16) 0.0255(14) 0.0347(16) -0.0016(12) 0.0001(12) -0.0010(12)
C18 0.0344(16) 0.0249(13) 0.0316(15) -0.0014(12) 0.0026(13) 0.0000(12)
C19 0.0360(16) 0.0267(14) 0.0286(14) -0.0021(11) 0.0014(12) -0.0012(13)
C20 0.0351(17) 0.0365(17) 0.0373(17) -0.0064(13) -0.0006(13) -0.0041(14)
C21 0.0385(18) 0.0344(16) 0.0403(17) -0.0126(14) 0.0065(15) -0.0048(14)
C22 0.0423(19) 0.0329(16) 0.0433(18) 0.0041(14) 0.0029(15) 0.0058(14)
C23 0.0442(18) 0.0284(15) 0.0400(17) -0.0064(13) 0.0029(15) -0.0057(14)
O9 0.0422(15) 0.0354(13) 0.0616(17) -0.0111(12) 0.0004(13) 0.0003(11)

loop_
_atom_type_symbol
_atom_type_description
_atom_type_scat_dispersion_real
_atom_type_scat_dispersion_imag
_atom_type_scat_source
C C 0.0181 0.0091 'International Tables Vol C Tables 4.2.6.8 and 6.1.1.4'
H H 0.0000 0.0000 'International Tables Vol C Tables 4.2.6.8 and 6.1.1.4'
Cl Cl 0.3639 0.7018 'International Tables Vol C Tables 4.2.6.8 and 6.1.1.4'
O O 0.0492 0.0322 'International Tables Vol C Tables 4.2.6.8 and 6.1.1.4'

loop_
_geom_angle_atom_site_label_1
_geom_angle_atom_site_label_2
_geom_angle_atom_site_label_3
_geom_angle
Cl2 C24 Cl1 111.28(19)
Cl2 C24 Cl3 110.0(2)
Cl1 C24 Cl3 110.3(2)
Cl2 C24 H24 108.4
Cl1 C24 H24 108.4
Cl3 C24 H24 108.4
C10 O1 C3 110.6(2)
C4 O4 H4 109(3)
C3 C1 H1A 109.5
C3 C1 H1B 109.5
H1A C1 H1B 109.5
C3 C1 H1C 109.5
H1A C1 H1C 109.5
H1B C1 H1C 109.5
O1 C3 C1 105.8(3)
O1 C3 C4 104.4(2)
C1 C3 C4 112.7(3)
O1 C3 C8 104.7(2)
C1 C3 C8 116.1(3)
C4 C3 C8 111.8(3)
O4 C4 C5 124.8(3)
O4 C4 C3 111.7(3)
C5 C4 C3 123.4(3)
C4 C5 C6 122.5(3)
C4 C5 H5 118.8
C6 C5 H5 118.8
O3 C6 C5 122.2(3)
O3 C6 C7 119.5(3)
C5 C6 C7 118.2(3)
C6 C7 C8 109.4(2)
C6 C7 C11 110.6(3)
C8 C7 C11 109.8(3)
C6 C7 C12 106.6(2)
C8 C7 C12 111.9(3)
C11 C7 C12 108.4(3)
C9 C8 C7 114.3(3)
C9 C8 C3 102.7(2)
C7 C8 C3 114.7(2)
C9 C8 H8 108.3
C7 C8 H8 108.3
C3 C8 H8 108.3
C10 C9 C8 105.0(3)
C10 C9 H9A 110.7
C8 C9 H9A 110.7
C10 C9 H9B 110.7
C8 C9 H9B 110.7
H9A C9 H9B 108.8
O2 C10 O1 120.4(3)
O2 C10 C9 129.0(3)
O1 C10 C9 110.6(3)
C7 C11 H11A 109.5
C7 C11 H11B 109.5
H11A C11 H11B 109.5
C7 C11 H11C 109.5
H11A C11 H11C 109.5
H11B C11 H11C 109.5
C7 C12 H12A 109.5
C7 C12 H12B 109.5
H12A C12 H12B 109.5
C7 C12 H12C 109.5
H12A C12 H12C 109.5
H12B C12 H12C 109.5
C21 O5 C14 110.7(2)
C15 O8 H8A 113(3)
C14 C13 H13A 109.5
C14 C13 H13B 109.5
H13A C13 H13B 109.5
C14 C13 H13C 109.5
H13A C13 H13C 109.5
H13B C13 H13C 109.5
O5 C14 C15 105.3(2)
O5 C14 C13 105.1(2)
C15 C14 C13 113.4(3)
O5 C14 C19 104.4(2)
C15 C14 C19 112.1(2)
C13 C14 C19 115.2(3)
O8 C15 C16 124.3(3)
O8 C15 C14 112.3(3)
C16 C15 C14 123.3(3)
C15 C16 C17 123.3(3)
C15 C16 H16 118.4
C17 C16 H16 118.4
O7 C17 C16 121.0(3)
O7 C17 C18 120.9(3)
C16 C17 C18 117.9(3)
C17 C18 C22 111.2(3)
C17 C18 C23 106.3(3)
C22 C18 C23 108.6(2)
C17 C18 C19 110.4(2)
C22 C18 C19 109.6(3)
C23 C18 C19 110.8(3)
C20 C19 C18 114.9(3)
C20 C19 C14 102.5(2)
C18 C19 C14 115.3(3)
C20 C19 H19 107.9
C18 C19 H19 107.9
C14 C19 H19 107.9
C21 C20 C19 104.4(3)
C21 C20 H20A 110.9
C19 C20 H20A 110.9
C21 C20 H20B 110.9
C19 C20 H20B 110.9
H20A C20 H20B 108.9
O6 C21 O5 119.8(3)
O6 C21 C20 129.8(3)
O5 C21 C20 110.4(3)
C18 C22 H22A 109.5
C18 C22 H22B 109.5
H22A C22 H22B 109.5
C18 C22 H22C 109.5
H22A C22 H22C 109.5
H22B C22 H22C 109.5
C18 C23 H23A 109.5
C18 C23 H23B 109.5
H23A C23 H23B 109.5
C18 C23 H23C 109.5
H23A C23 H23C 109.5
H23B C23 H23C 109.5
H9C O9 H9D 108(5)

loop_
_geom_bond_atom_site_label_1
_geom_bond_atom_site_label_2
_geom_bond_distance
Cl1 C24 1.762(4)
Cl2 C24 1.748(4)
Cl3 C24 1.767(3)
C24 H24 1.0000
O1 C10 1.355(4)
O1 C3 1.477(4)
O2 C10 1.210(4)
O3 C6 1.244(4)
O4 C4 1.336(4)
O4 H4 0.90(5)
C1 C3 1.507(5)
C1 H1A 0.9800
C1 H1B 0.9800
C1 H1C 0.9800
C3 C4 1.527(4)
C3 C8 1.545(5)
C4 C5 1.347(4)
C5 C6 1.435(5)
C5 H5 0.9500
C6 C7 1.522(4)
C7 C8 1.535(4)
C7 C11 1.547(5)
C7 C12 1.549(5)
C8 C9 1.530(4)
C8 H8 1.0000
C9 C10 1.495(5)
C9 H9A 0.9900
C9 H9B 0.9900
C11 H11A 0.9800
C11 H11B 0.9800
C11 H11C 0.9800
C12 H12A 0.9800
C12 H12B 0.9800
C12 H12C 0.9800
O5 C21 1.354(4)
O5 C14 1.480(3)
O6 C21 1.207(4)
O7 C17 1.235(4)
O8 C15 1.333(4)
O8 H8A 1.00(6)
C13 C14 1.521(4)
C13 H13A 0.9800
C13 H13B 0.9800
C13 H13C 0.9800
C14 C15 1.519(5)
C14 C19 1.544(4)
C15 C16 1.345(4)
C16 C17 1.451(4)
C16 H16 0.9500
C17 C18 1.525(4)
C18 C22 1.535(4)
C18 C23 1.542(4)
C18 C19 1.544(4)
C19 C20 1.533(4)
C19 H19 1.0000
C20 C21 1.492(5)
C20 H20A 0.9900
C20 H20B 0.9900
C22 H22A 0.9800
C22 H22B 0.9800
C22 H22C 0.9800
C23 H23A 0.9800
C23 H23B 0.9800
C23 H23C 0.9800
O9 H9C 0.84(4)
O9 H9D 0.83(4)

loop_
_geom_hbond_atom_site_label_D
_geom_hbond_atom_site_label_H
_geom_hbond_atom_site_label_A
_geom_hbond_distance_DH
_geom_hbond_distance_HA
_geom_hbond_distance_DA
_geom_hbond_angle_DHA
_geom_hbond_site_symmetry_A
O8 H8A O9 1.00(6) 1.65(6) 2.649(4) 173(5) .
O9 H9D O7 0.83(4) 2.06(4) 2.874(3) 171(5) 3_745
O4 H4 O3 0.90(5) 1.71(6) 2.591(3) 167(5) 4_566
O9 H9C O6 0.84(4) 2.01(4) 2.831(4) 166(5) 1_655

loop_
_geom_torsion_atom_site_label_1
_geom_torsion_atom_site_label_2
_geom_torsion_atom_site_label_3
_geom_torsion_atom_site_label_4
_geom_torsion
C10 O1 C3 C1 142.7(3)
C10 O1 C3 C4 -98.1(3)
C10 O1 C3 C8 19.5(3)
O1 C3 C4 O4 -57.1(3)
C1 C3 C4 O4 57.3(4)
C8 C3 C4 O4 -169.7(2)
O1 C3 C4 C5 120.4(3)
C1 C3 C4 C5 -125.2(3)
C8 C3 C4 C5 7.8(4)
O4 C4 C5 C6 -177.3(3)
C3 C4 C5 C6 5.6(5)
C4 C5 C6 O3 -172.4(3)
C4 C5 C6 C7 11.3(4)
O3 C6 C7 C8 144.5(3)
C5 C6 C7 C8 -39.1(4)
O3 C6 C7 C11 23.4(4)
C5 C6 C7 C11 -160.2(3)
O3 C6 C7 C12 -94.2(3)
C5 C6 C7 C12 82.2(3)
C6 C7 C8 C9 -66.1(3)
C11 C7 C8 C9 55.5(3)
C12 C7 C8 C9 175.9(3)
C6 C7 C8 C3 52.1(4)
C11 C7 C8 C3 173.7(3)
C12 C7 C8 C3 -65.9(3)
O1 C3 C8 C9 -25.1(3)
C1 C3 C8 C9 -141.4(3)
C4 C3 C8 C9 87.3(3)
O1 C3 C8 C7 -149.7(3)
C1 C3 C8 C7 94.0(3)
C4 C3 C8 C7 -37.3(4)
C7 C8 C9 C10 147.1(3)
C3 C8 C9 C10 22.3(3)
C3 O1 C10 O2 173.9(3)
C3 O1 C10 C9 -5.1(3)
C8 C9 C10 O2 169.5(3)
C8 C9 C10 O1 -11.7(3)
C21 O5 C14 C15 -101.2(3)
C21 O5 C14 C13 138.7(3)
C21 O5 C14 C19 17.1(3)
O5 C14 C15 O8 -55.3(3)
C13 C14 C15 O8 59.2(3)
C19 C14 C15 O8 -168.3(3)
O5 C14 C15 C16 123.8(3)
C13 C14 C15 C16 -121.7(3)
C19 C14 C15 C16 10.8(4)
O8 C15 C16 C17 -177.4(3)
C14 C15 C16 C17 3.6(5)
C15 C16 C17 O7 -175.5(3)
C15 C16 C17 C18 9.3(5)
O7 C17 C18 C22 28.2(4)
C16 C17 C18 C22 -156.6(3)
O7 C17 C18 C23 -89.8(3)
C16 C17 C18 C23 85.4(3)
O7 C17 C18 C19 150.1(3)
C16 C17 C18 C19 -34.8(4)
C17 C18 C19 C20 -69.5(3)
C22 C18 C19 C20 53.3(3)
C23 C18 C19 C20 173.1(3)
C17 C18 C19 C14 49.4(3)
C22 C18 C19 C14 172.2(3)
C23 C18 C19 C14 -68.1(3)
O5 C14 C19 C20 -25.9(3)
C15 C14 C19 C20 87.7(3)
C13 C14 C19 C20 -140.6(3)
O5 C14 C19 C18 -151.4(2)
C15 C14 C19 C18 -37.8(3)
C13 C14 C19 C18 93.9(3)
C18 C19 C20 C21 151.4(3)
C14 C19 C20 C21 25.6(3)
C14 O5 C21 O6 178.1(3)
C14 O5 C21 C20 -0.4(3)
C19 C20 C21 O6 165.1(3)
C19 C20 C21 O5 -16.6(3)
